data_1502999
loop_
_publ_author_name
'Jiang, Min'
'Shi, Min'

_publ_section_title
;
 Lewis acid catalyzed cycloaddition of methylenecyclopropanes with
 salicylaldehydes.
;
_journal_issue 11
_journal_name_full 'Organic letters'
_journal_page_first 2606
_journal_page_last 2609
_journal_paper_doi 10.1021/ol100814a
_journal_volume 12
_journal_year 2010
_chemical_formula_sum 'C25 H24 O2'
_chemical_formula_weight 356.44
_chemical_name_systematic
; 
 ? 
;
_space_group_IT_number 14
_symmetry_cell_setting monoclinic
_symmetry_space_group_name_Hall '-P 2yn'
_symmetry_space_group_name_H-M 'P 1 21/n 1'
_atom_sites_solution_hydrogens geom
_atom_sites_solution_primary direct
_atom_sites_solution_secondary difmap
_audit_creation_method SHELXL-97
_cell_angle_alpha 90.00
_cell_angle_beta 95.853(3)
_cell_angle_gamma 90.00
_cell_formula_units_Z 4
_cell_length_a 15.829(2)
_cell_length_b 7.5020(12)
_cell_length_c 16.492(3)
_cell_measurement_reflns_used 2887
_cell_measurement_temperature 293(2)
_cell_measurement_theta_max 51.932
_cell_measurement_theta_min 4.967
_cell_volume 1948.2(5)
_computing_cell_refinement 'Bruker SMART'
_computing_data_collection 'Bruker SMART'
_computing_data_reduction 'Bruker SHELXTL'
_computing_molecular_graphics 'Bruker SHELXTL'
_computing_publication_material 'Bruker SHELXTL'
_computing_structure_refinement 'SHELXL-97 (Sheldrick, 1997)'
_computing_structure_solution 'SHELXS-97 (Sheldrick, 1990)'
_diffrn_ambient_temperature 293(2)
_diffrn_measured_fraction_theta_full 0.997
_diffrn_measured_fraction_theta_max 0.997
_diffrn_measurement_device_type 'CCD area detector'
_diffrn_measurement_method 'phi and omega scans'
_diffrn_radiation_monochromator graphite
_diffrn_radiation_source 'fine-focus sealed tube'
_diffrn_radiation_type MoK\a
_diffrn_radiation_wavelength 0.71073
_diffrn_reflns_av_R_equivalents 0.0418
_diffrn_reflns_av_sigmaI/netI 0.0440
_diffrn_reflns_limit_h_max 20
_diffrn_reflns_limit_h_min -19
_diffrn_reflns_limit_k_max 9
_diffrn_reflns_limit_k_min -6
_diffrn_reflns_limit_l_max 21
_diffrn_reflns_limit_l_min -20
_diffrn_reflns_number 10768
_diffrn_reflns_theta_full 27.00
_diffrn_reflns_theta_max 27.00
_diffrn_reflns_theta_min 1.70
_exptl_absorpt_coefficient_mu 0.075
_exptl_absorpt_correction_T_max 1.00000
_exptl_absorpt_correction_T_min 0.78729
_exptl_absorpt_correction_type empirical
_exptl_absorpt_process_details sadabs
_exptl_crystal_colour colorless
_exptl_crystal_density_diffrn 1.215
_exptl_crystal_density_method 'not measured'
_exptl_crystal_description prismatic
_exptl_crystal_F_000 760
_exptl_crystal_size_max 0.401
_exptl_crystal_size_mid 0.311
_exptl_crystal_size_min 0.269
_refine_diff_density_max 0.220
_refine_diff_density_min -0.182
_refine_diff_density_rms 0.044
_refine_ls_extinction_method none
_refine_ls_goodness_of_fit_ref 1.045
_refine_ls_hydrogen_treatment mixed
_refine_ls_matrix_type full
_refine_ls_number_parameters 249
_refine_ls_number_reflns 4242
_refine_ls_number_restraints 1
_refine_ls_restrained_S_all 1.045
_refine_ls_R_factor_all 0.0866
_refine_ls_R_factor_gt 0.0593
_refine_ls_shift/su_max 0.015
_refine_ls_shift/su_mean 0.003
_refine_ls_structure_factor_coef Fsqd
_refine_ls_weighting_details 'calc w=1/[\s^2^(Fo^2^)+(0.0901P)^2^+0.3162P] where P=(Fo^2^+2Fc^2^)/3'
_refine_ls_weighting_scheme calc
_refine_ls_wR_factor_gt 0.1714
_refine_ls_wR_factor_ref 0.1821
_reflns_number_gt 2802
_reflns_number_total 4242
_reflns_threshold_expression >2sigma(I)
_cod_data_source_file ol100814a_si_001.cif
_cod_data_source_block cd29352
_cod_depositor_comments
;
The following automatic conversions were performed:

'_symmetry_cell_setting' value 'Monoclinic' changed to 'monoclinic'
according to /home/saulius/struct/CIF-dictionaries/cif_core.dic
dictionary named 'cif_core.dic' version 2.4.2 from 2011-04-26.

Automatic conversion script
Id: cif_fix_values 1715 2011-07-08 13:25:40Z adriana 
;
_cod_original_sg_symbol_H-M P2(1)/n
_cod_database_code 1502999

loop_
_symmetry_equiv_pos_as_xyz
'x, y, z'
'-x+1/2, y+1/2, -z+1/2'
'-x, -y, -z'
'x-1/2, -y-1/2, z-1/2'

loop_
_atom_site_label
_atom_site_type_symbol
_atom_site_fract_x
_atom_site_fract_y
_atom_site_fract_z
_atom_site_U_iso_or_equiv
_atom_site_adp_type
_atom_site_occupancy
_atom_site_symmetry_multiplicity
_atom_site_calc_flag
_atom_site_refinement_flags
O1 O 0.87812(11) 0.2750(3) -0.09371(11) 0.0719(6) Uani 1 1 d D
O2 O 0.92221(9) 0.2934(2) 0.07215(9) 0.0518(4) Uani 1 1 d .
C1 C 0.79386(15) 0.2819(3) -0.12238(13) 0.0512(6) Uani 1 1 d .
C2 C 0.77256(19) 0.3759(4) -0.19478(15) 0.0685(8) Uani 1 1 d .
H2 H 0.8149 0.4317 -0.2207 0.082 Uiso 1 1 calc R
C3 C 0.6893(2) 0.3864(4) -0.22790(15) 0.0745(9) Uani 1 1 d .
H3 H 0.6755 0.4504 -0.2757 0.089 Uiso 1 1 calc R
C4 C 0.62672(18) 0.3030(4) -0.19077(15) 0.0655(7) Uani 1 1 d .
H4 H 0.5705 0.3099 -0.2132 0.079 Uiso 1 1 calc R
C5 C 0.64749(15) 0.2099(3) -0.12084(13) 0.0510(6) Uani 1 1 d .
H5 H 0.6045 0.1537 -0.0961 0.061 Uiso 1 1 calc R
C6 C 0.73131(13) 0.1951(3) -0.08461(11) 0.0416(5) Uani 1 1 d .
C7 C 0.75007(12) 0.0933(3) -0.00477(11) 0.0382(5) Uani 1 1 d .
H7 H 0.8095 0.0546 0.0009 0.046 Uiso 1 1 calc R
C8 C 0.73356(11) 0.2081(3) 0.06865(11) 0.0361(5) Uani 1 1 d .
C9 C 0.67441(11) 0.1292(3) 0.11012(11) 0.0382(5) Uani 1 1 d .
C10 C 0.64952(11) -0.0431(3) 0.07225(12) 0.0403(5) Uani 1 1 d .
C11 C 0.69330(11) -0.0660(3) 0.00338(12) 0.0401(5) Uani 1 1 d .
C12 C 0.68147(14) -0.2177(3) -0.04398(14) 0.0500(6) Uani 1 1 d .
H12 H 0.7097 -0.2319 -0.0903 0.060 Uiso 1 1 calc R
C13 C 0.62662(15) -0.3484(4) -0.02094(16) 0.0601(7) Uani 1 1 d .
H13 H 0.6177 -0.4507 -0.0525 0.072 Uiso 1 1 calc R
C14 C 0.58527(15) -0.3283(4) 0.04818(17) 0.0611(7) Uani 1 1 d .
H14 H 0.5498 -0.4187 0.0633 0.073 Uiso 1 1 calc R
C15 C 0.59559(13) -0.1772(3) 0.09502(15) 0.0528(6) Uani 1 1 d .
H15 H 0.5670 -0.1643 0.1412 0.063 Uiso 1 1 calc R
C16 C 0.63411(12) 0.2037(3) 0.18029(12) 0.0409(5) Uani 1 1 d .
C17 C 0.54552(13) 0.2101(4) 0.17670(14) 0.0522(6) Uani 1 1 d .
H17 H 0.5130 0.1655 0.1310 0.063 Uiso 1 1 calc R
C18 C 0.50571(16) 0.2811(4) 0.23950(17) 0.0643(7) Uani 1 1 d .
H18 H 0.4467 0.2848 0.2360 0.077 Uiso 1 1 calc R
C19 C 0.55304(18) 0.3468(4) 0.30778(16) 0.0688(8) Uani 1 1 d .
H19 H 0.5260 0.3947 0.3503 0.083 Uiso 1 1 calc R
C20 C 0.64030(18) 0.3415(4) 0.31286(14) 0.0659(7) Uani 1 1 d .
H20 H 0.6721 0.3862 0.3589 0.079 Uiso 1 1 calc R
C21 C 0.68106(15) 0.2699(3) 0.24985(13) 0.0516(6) Uani 1 1 d .
H21 H 0.7401 0.2661 0.2540 0.062 Uiso 1 1 calc R
C22 C 0.77772(12) 0.3810(3) 0.08701(12) 0.0432(5) Uani 1 1 d .
H22A H 0.7446 0.4509 0.1219 0.052 Uiso 1 1 calc R
H22B H 0.7797 0.4463 0.0365 0.052 Uiso 1 1 calc R
C23 C 0.86805(13) 0.3627(4) 0.12854(13) 0.0517(6) Uani 1 1 d .
H23A H 0.8887 0.4782 0.1481 0.062 Uiso 1 1 calc R
H23B H 0.8683 0.2833 0.1750 0.062 Uiso 1 1 calc R
C24 C 1.00951(14) 0.3072(4) 0.10224(16) 0.0656(8) Uani 1 1 d .
H24A H 1.0203 0.2365 0.1514 0.079 Uiso 1 1 calc R
H24B H 1.0230 0.4304 0.1159 0.079 Uiso 1 1 calc R
C25 C 1.06402(17) 0.2443(5) 0.0408(2) 0.0876(10) Uani 1 1 d .
H25A H 1.0527 0.1206 0.0294 0.131 Uiso 1 1 calc R
H25B H 1.1226 0.2588 0.0614 0.131 Uiso 1 1 calc R
H25C H 1.0524 0.3125 -0.0083 0.131 Uiso 1 1 calc R
H1 H 0.8912(18) 0.263(4) -0.0428(11) 0.071(9) Uiso 1 1 d D

loop_
_atom_site_aniso_label
_atom_site_aniso_U_11
_atom_site_aniso_U_22
_atom_site_aniso_U_33
_atom_site_aniso_U_23
_atom_site_aniso_U_13
_atom_site_aniso_U_12
O1 0.0479(10) 0.1117(17) 0.0585(11) 0.0087(11) 0.0161(8) -0.0110(10)
O2 0.0288(7) 0.0768(12) 0.0493(8) -0.0058(8) 0.0014(6) -0.0036(7)
C1 0.0497(13) 0.0640(16) 0.0414(11) -0.0033(11) 0.0122(10) -0.0017(11)
C2 0.090(2) 0.0706(19) 0.0484(13) 0.0056(13) 0.0237(13) -0.0070(16)
C3 0.103(2) 0.077(2) 0.0405(12) 0.0057(13) -0.0059(14) 0.0178(18)
C4 0.0689(16) 0.080(2) 0.0444(12) 0.0014(13) -0.0082(12) 0.0126(15)
C5 0.0484(12) 0.0622(16) 0.0408(11) -0.0045(11) -0.0037(9) 0.0079(11)
C6 0.0429(11) 0.0484(13) 0.0337(9) -0.0062(9) 0.0045(8) 0.0063(10)
C7 0.0284(9) 0.0474(13) 0.0385(10) -0.0027(9) 0.0026(8) 0.0036(9)
C8 0.0257(9) 0.0488(13) 0.0333(9) 0.0005(9) -0.0002(7) 0.0009(9)
C9 0.0284(9) 0.0492(13) 0.0363(9) -0.0016(9) -0.0004(7) 0.0014(9)
C10 0.0279(9) 0.0479(13) 0.0440(10) 0.0017(10) -0.0021(8) 0.0006(9)
C11 0.0301(9) 0.0473(13) 0.0416(10) -0.0005(10) -0.0034(8) 0.0044(9)
C12 0.0418(12) 0.0560(15) 0.0501(12) -0.0075(11) -0.0053(9) 0.0078(11)
C13 0.0519(14) 0.0478(15) 0.0762(17) -0.0131(13) -0.0144(12) 0.0010(12)
C14 0.0476(13) 0.0539(16) 0.0792(17) 0.0046(14) -0.0063(12) -0.0093(11)
C15 0.0384(11) 0.0606(16) 0.0587(13) 0.0025(12) 0.0019(10) -0.0080(11)
C16 0.0355(10) 0.0496(13) 0.0384(10) 0.0010(10) 0.0073(8) -0.0016(9)
C17 0.0369(11) 0.0709(17) 0.0487(12) 0.0013(12) 0.0047(9) 0.0037(11)
C18 0.0451(13) 0.081(2) 0.0695(16) 0.0069(15) 0.0208(12) 0.0135(13)
C19 0.0764(18) 0.0738(19) 0.0617(15) -0.0108(14) 0.0333(14) 0.0088(15)
C20 0.0746(18) 0.080(2) 0.0447(12) -0.0165(13) 0.0131(12) -0.0156(15)
C21 0.0431(12) 0.0684(17) 0.0434(11) -0.0033(11) 0.0055(9) -0.0087(11)
C22 0.0376(10) 0.0492(13) 0.0434(11) -0.0027(10) 0.0076(8) -0.0021(10)
C23 0.0367(11) 0.0687(16) 0.0497(12) -0.0110(12) 0.0047(9) -0.0136(11)
C24 0.0320(11) 0.094(2) 0.0688(15) 0.0024(15) -0.0052(10) -0.0056(12)
C25 0.0381(13) 0.118(3) 0.108(2) -0.007(2) 0.0118(14) 0.0063(15)

loop_
_atom_type_symbol
_atom_type_description
_atom_type_scat_dispersion_real
_atom_type_scat_dispersion_imag
_atom_type_scat_source
C C 0.0033 0.0016 'International Tables Vol C Tables 4.2.6.8 and 6.1.1.4'
H H 0.0000 0.0000 'International Tables Vol C Tables 4.2.6.8 and 6.1.1.4'
O O 0.0106 0.0060 'International Tables Vol C Tables 4.2.6.8 and 6.1.1.4'

loop_
_geom_angle_atom_site_label_1
_geom_angle_atom_site_label_2
_geom_angle_atom_site_label_3
_geom_angle
C1 O1 H1 118(2)
C24 O2 C23 111.91(17)
O1 C1 C6 122.9(2)
O1 C1 C2 117.1(2)
C6 C1 C2 120.0(2)
C3 C2 C1 120.3(2)
C3 C2 H2 119.8
C1 C2 H2 119.8
C4 C3 C2 120.3(2)
C4 C3 H3 119.9
C2 C3 H3 119.9
C5 C4 C3 119.4(3)
C5 C4 H4 120.3
C3 C4 H4 120.3
C4 C5 C6 122.5(2)
C4 C5 H5 118.7
C6 C5 H5 118.7
C1 C6 C5 117.4(2)
C1 C6 C7 122.59(19)
C5 C6 C7 119.97(19)
C11 C7 C6 114.09(16)
C11 C7 C8 102.94(15)
C6 C7 C8 111.56(17)
C11 C7 H7 109.3
C6 C7 H7 109.3
C8 C7 H7 109.3
C9 C8 C22 127.86(18)
C9 C8 C7 109.69(18)
C22 C8 C7 122.44(16)
C8 C9 C10 109.85(17)
C8 C9 C16 127.1(2)
C10 C9 C16 122.90(18)
C15 C10 C11 119.8(2)
C15 C10 C9 131.58(19)
C11 C10 C9 108.57(18)
C12 C11 C10 120.6(2)
C12 C11 C7 130.47(19)
C10 C11 C7 108.89(18)
C11 C12 C13 118.6(2)
C11 C12 H12 120.7
C13 C12 H12 120.7
C14 C13 C12 120.8(2)
C14 C13 H13 119.6
C12 C13 H13 119.6
C15 C14 C13 121.1(2)
C15 C14 H14 119.5
C13 C14 H14 119.5
C14 C15 C10 119.0(2)
C14 C15 H15 120.5
C10 C15 H15 120.5
C21 C16 C17 118.11(19)
C21 C16 C9 122.67(18)
C17 C16 C9 119.21(18)
C18 C17 C16 121.1(2)
C18 C17 H17 119.4
C16 C17 H17 119.4
C17 C18 C19 120.1(2)
C17 C18 H18 119.9
C19 C18 H18 119.9
C20 C19 C18 119.9(2)
C20 C19 H19 120.1
C18 C19 H19 120.1
C19 C20 C21 120.5(2)
C19 C20 H20 119.8
C21 C20 H20 119.8
C20 C21 C16 120.3(2)
C20 C21 H21 119.8
C16 C21 H21 119.8
C8 C22 C23 114.29(19)
C8 C22 H22A 108.7
C23 C22 H22A 108.7
C8 C22 H22B 108.7
C23 C22 H22B 108.7
H22A C22 H22B 107.6
O2 C23 C22 109.76(17)
O2 C23 H23A 109.7
C22 C23 H23A 109.7
O2 C23 H23B 109.7
C22 C23 H23B 109.7
H23A C23 H23B 108.2
O2 C24 C25 110.7(2)
O2 C24 H24A 109.5
C25 C24 H24A 109.5
O2 C24 H24B 109.5
C25 C24 H24B 109.5
H24A C24 H24B 108.1
C24 C25 H25A 109.5
C24 C25 H25B 109.5
H25A C25 H25B 109.5
C24 C25 H25C 109.5
H25A C25 H25C 109.5
H25B C25 H25C 109.5

loop_
_geom_bond_atom_site_label_1
_geom_bond_atom_site_label_2
_geom_bond_distance
O1 C1 1.370(3)
O1 H1 0.849(17)
O2 C24 1.424(3)
O2 C23 1.426(3)
C1 C6 1.385(3)
C1 C2 1.398(4)
C2 C3 1.377(4)
C2 H2 0.9300
C3 C4 1.367(4)
C3 H3 0.9300
C4 C5 1.360(3)
C4 H4 0.9300
C5 C6 1.403(3)
C5 H5 0.9300
C6 C7 1.525(3)
C7 C11 1.509(3)
C7 C8 1.530(3)
C7 H7 0.9800
C8 C9 1.351(3)
C8 C22 1.490(3)
C9 C10 1.472(3)
C9 C16 1.486(3)
C10 C15 1.395(3)
C10 C11 1.400(3)
C11 C12 1.382(3)
C12 C13 1.388(4)
C12 H12 0.9300
C13 C14 1.379(4)
C13 H13 0.9300
C14 C15 1.372(4)
C14 H14 0.9300
C15 H15 0.9300
C16 C21 1.393(3)
C16 C17 1.398(3)
C17 C18 1.374(3)
C17 H17 0.9300
C18 C19 1.378(4)
C18 H18 0.9300
C19 C20 1.376(4)
C19 H19 0.9300
C20 C21 1.386(3)
C20 H20 0.9300
C21 H21 0.9300
C22 C23 1.527(3)
C22 H22A 0.9700
C22 H22B 0.9700
C23 H23A 0.9700
C23 H23B 0.9700
C24 C25 1.474(4)
C24 H24A 0.9700
C24 H24B 0.9700
C25 H25A 0.9600
C25 H25B 0.9600
C25 H25C 0.9600

loop_
_geom_hbond_atom_site_label_D
_geom_hbond_atom_site_label_H
_geom_hbond_atom_site_label_A
_geom_hbond_distance_DH
_geom_hbond_distance_HA
_geom_hbond_distance_DA
_geom_hbond_angle_DHA
O1 H1 O2 0.849(17) 1.923(18) 2.757(2) 167(3)

loop_
_geom_torsion_atom_site_label_1
_geom_torsion_atom_site_label_2
_geom_torsion_atom_site_label_3
_geom_torsion_atom_site_label_4
_geom_torsion
O1 C1 C2 C3 179.1(3)
C6 C1 C2 C3 1.5(4)
C1 C2 C3 C4 -0.8(4)
C2 C3 C4 C5 0.1(4)
C3 C4 C5 C6 -0.1(4)
O1 C1 C6 C5 -178.9(2)
C2 C1 C6 C5 -1.5(3)
O1 C1 C6 C7 3.8(4)
C2 C1 C6 C7 -178.8(2)
C4 C5 C6 C1 0.8(3)
C4 C5 C6 C7 178.2(2)
C1 C6 C7 C11 -147.9(2)
C5 C6 C7 C11 34.8(3)
C1 C6 C7 C8 95.9(2)
C5 C6 C7 C8 -81.3(2)
C11 C7 C8 C9 -1.9(2)
C6 C7 C8 C9 120.83(18)
C11 C7 C8 C22 178.88(17)
C6 C7 C8 C22 -58.4(2)
C22 C8 C9 C10 -178.33(18)
C7 C8 C9 C10 2.5(2)
C22 C8 C9 C16 5.5(3)
C7 C8 C9 C16 -173.68(17)
C8 C9 C10 C15 175.5(2)
C16 C9 C10 C15 -8.1(3)
C8 C9 C10 C11 -2.2(2)
C16 C9 C10 C11 174.24(17)
C15 C10 C11 C12 2.2(3)
C9 C10 C11 C12 -179.87(18)
C15 C10 C11 C7 -177.10(18)
C9 C10 C11 C7 0.9(2)
C6 C7 C11 C12 60.3(3)
C8 C7 C11 C12 -178.6(2)
C6 C7 C11 C10 -120.48(18)
C8 C7 C11 C10 0.6(2)
C10 C11 C12 C13 -1.3(3)
C7 C11 C12 C13 177.8(2)
C11 C12 C13 C14 -0.6(3)
C12 C13 C14 C15 1.5(4)
C13 C14 C15 C10 -0.6(4)
C11 C10 C15 C14 -1.2(3)
C9 C10 C15 C14 -178.6(2)
C8 C9 C16 C21 -52.9(3)
C10 C9 C16 C21 131.3(2)
C8 C9 C16 C17 126.4(2)
C10 C9 C16 C17 -49.4(3)
C21 C16 C17 C18 0.6(4)
C9 C16 C17 C18 -178.7(2)
C16 C17 C18 C19 -0.3(4)
C17 C18 C19 C20 0.1(4)
C18 C19 C20 C21 -0.2(4)
C19 C20 C21 C16 0.5(4)
C17 C16 C21 C20 -0.7(4)
C9 C16 C21 C20 178.6(2)
C9 C8 C22 C23 101.7(2)
C7 C8 C22 C23 -79.2(2)
C24 O2 C23 C22 168.2(2)
C8 C22 C23 O2 70.4(2)
C23 O2 C24 C25 -176.7(2)
